data_7246966
loop_
_publ_author_name
'Hanzl, Luk\'a\<s'
'Vinkl\'arek, Jarom\'ir'
'Dost\'al, Libor'
'C\'isa\<rov\'a, Ivana'
'Liteck\'a, Miroslava'
'Honz\'i\<cek, Jan'

_publ_section_title
;
 Stabilization of propene molybdenum and tungsten half--sandwich complexes
 by intramolecular coordination of a thioether function
;
_journal_issue 29
_journal_name_full 'RSC Advances'
_journal_page_first 19746
_journal_page_last 19756
_journal_paper_doi 10.1039/D3RA03383J
_journal_volume 13
_journal_year 2023
_chemical_formula_moiety 'C15 H21 Mo O2 S2, B F4'
_chemical_formula_sum 'C15 H21 B F4 Mo O2 S2'
_chemical_formula_weight 480.19
_space_group_crystal_system monoclinic
_space_group_IT_number 14
_space_group_name_Hall '-P 2yn'
_space_group_name_H-M_alt 'P 1 21/n 1'
_atom_sites_solution_hydrogens geom
_atom_sites_solution_primary dual
_audit_creation_date 2023-01-25
_audit_creation_method
;
Olex2 1.5-alpha
(compiled 2021.10.07 svn.r9718050b for OlexSys, GUI svn.r6410)
;
_audit_update_record
;
2023-02-24 deposited with the CCDC.	2023-06-22 downloaded from the CCDC.
;
_cell_angle_alpha 90
_cell_angle_beta 94.8780(10)
_cell_angle_gamma 90
_cell_formula_units_Z 4
_cell_length_a 8.24110(10)
_cell_length_b 12.0733(2)
_cell_length_c 18.5383(3)
_cell_measurement_reflns_used 12516
_cell_measurement_temperature 99.99(10)
_cell_measurement_theta_max 77.2970
_cell_measurement_theta_min 4.3750
_cell_volume 1837.83(5)
_computing_cell_refinement 'CrysAlisPro 1.171.42.73a (Rigaku OD, 2022)'
_computing_data_collection 'CrysAlisPro 1.171.42.73a (Rigaku OD, 2022)'
_computing_data_reduction 'CrysAlisPro 1.171.42.73a (Rigaku OD, 2022)'
_computing_molecular_graphics 'Olex2 1.5-alpha (Dolomanov et al., 2009)'
_computing_publication_material 'Olex2 1.5-alpha (Dolomanov et al., 2009)'
_computing_structure_refinement 'SHELXL 2018/3 (Sheldrick, 2015)'
_computing_structure_solution 'SHELXT 2018/2 (Sheldrick, 2018)'
_diffrn_ambient_environment N~2~
_diffrn_ambient_temperature 99.99(10)
_diffrn_detector 'Hybrid Pixel Array Detector'
_diffrn_detector_area_resol_mean 10.0000
_diffrn_detector_type HyPix
_diffrn_measured_fraction_theta_full 1.000
_diffrn_measured_fraction_theta_max 1.000
_diffrn_measurement_details
;
List of Runs (angles in degrees, time in seconds):

  # Type    Start    End  Width  t~exp~   \w     \q     \k     \f   Frames
#--------------------------------------------------------------------------
  1  \w    -25.00  27.00   0.50    0.05    --  -47.70  19.00 -30.00  104
  2  \w     -2.00  28.00   0.50    0.05    --  -47.70  19.00-150.00   60
  3  \w    -42.00 -14.00   0.50    0.17    --  -86.25  37.00 -30.00   56
  4  \w    -39.00 -13.00   0.50    0.17    --  -86.25  37.00   0.00   52
  5  \w    -41.00 -13.00   0.50    0.17    --  -86.25  37.00  60.00   56
  6  \w    -91.00 -17.00   0.50    0.05    --  -47.70 132.00  13.00  148
  7  \w    -85.00 -14.00   0.50    0.17    --  -86.25 125.00   0.00  142
  8  \w    -94.00 -19.00   0.50    0.05    --  -47.70 136.00-169.00  150
  9  \w    -26.00  13.00   0.50    0.05    --   47.70 -19.00-150.00   78
 10  \w     61.00  87.00   0.50    0.17    --  107.74 -77.00-180.00   52
 11  \w     47.00  72.00   0.50    0.17    --  107.74-125.00-180.00   50
 12  \w     85.00 111.00   0.50    0.17    --  107.74-125.00-180.00   52
 13  \w     38.00  99.00   0.50    0.05    --   47.70-132.00 -56.00  122
 14  \w     38.00 117.00   0.50    0.17    --  107.74-132.00 -56.00  158
 15  \w     35.00  60.00   0.50    0.17    --  107.74 -57.00  60.00   50
 16  \w     36.00  66.00   0.50    0.17    --  107.74 -57.00   0.00   60
 17  \w     41.00 101.00   0.50    0.05    --   47.70-136.00 126.00  120
 18  \w     72.00 119.00   0.50    0.17    --  107.74-136.00 126.00   94
 19  \w     41.00 103.00   0.50    0.17    --  107.74 -77.00 150.00  124
 20  \w     35.00  92.00   0.50    0.17    --  107.74 -77.00 120.00  114
 21  \w    128.00 177.00   0.50    0.17    --  107.74  37.00 -60.00   98
 22  \w     97.00 178.00   0.50    0.17    --  107.74  57.00   0.00  162
 23  \w     95.00 125.00   0.50    0.17    --  107.74  37.00 -60.00   60
 24  \w     88.00 175.00   0.50    0.17    --  107.74 136.00-169.00  174
 25  \w    -94.00 -19.00   0.50    0.17    --  -86.25 136.00-169.00  150
 26  \w   -119.00 -69.00   0.50    0.05    --  -47.70-132.00 -56.00  100
 27  \w   -118.00 -74.00   0.50    0.05    --  -47.70-125.00-180.00   88
 28  \w   -159.00 -69.00   0.50    0.17    --  -86.25-132.00 -56.00  180
 29  \w   -119.00 -66.00   0.50    0.05    --  -47.70-136.00 126.00  106
;
_diffrn_measurement_device 'four-circle diffractometer'
_diffrn_measurement_device_type 'XtaLAB Synergy, Dualflex, HyPix'
_diffrn_measurement_method '\w scans'
_diffrn_orient_matrix_type 'CrysAlisPro convention (1999,Acta A55,543-557)'
_diffrn_orient_matrix_UB_11 -0.0388815000
_diffrn_orient_matrix_UB_12 0.1188093000
_diffrn_orient_matrix_UB_13 -0.0264676000
_diffrn_orient_matrix_UB_21 -0.0918420000
_diffrn_orient_matrix_UB_22 -0.0466318000
_diffrn_orient_matrix_UB_23 -0.0692732000
_diffrn_orient_matrix_UB_31 -0.1589031000
_diffrn_orient_matrix_UB_32 -0.0020024000
_diffrn_orient_matrix_UB_33 0.0381127000
_diffrn_radiation_monochromator mirror
_diffrn_radiation_probe x-ray
_diffrn_radiation_type 'Cu K\a'
_diffrn_radiation_wavelength 1.54184
_diffrn_reflns_av_R_equivalents 0.0490
_diffrn_reflns_av_unetI/netI 0.0330
_diffrn_reflns_Laue_measured_fraction_full 1.000
_diffrn_reflns_Laue_measured_fraction_max 1.000
_diffrn_reflns_limit_h_max 7
_diffrn_reflns_limit_h_min -9
_diffrn_reflns_limit_k_max 14
_diffrn_reflns_limit_k_min -14
_diffrn_reflns_limit_l_max 22
_diffrn_reflns_limit_l_min -21
_diffrn_reflns_number 17067
_diffrn_reflns_point_group_measured_fraction_full 1.000
_diffrn_reflns_point_group_measured_fraction_max 1.000
_diffrn_reflns_theta_full 66.597
_diffrn_reflns_theta_max 66.597
_diffrn_reflns_theta_min 4.375
_diffrn_source 'micro-focus sealed X-ray tube'
_diffrn_source_type 'PhotonJet (Cu) X-ray Source'
_exptl_absorpt_coefficient_mu 8.389
_exptl_absorpt_correction_T_max 1.000
_exptl_absorpt_correction_T_min 0.446
_exptl_absorpt_correction_type gaussian
_exptl_absorpt_process_details
;
CrysAlisPro 1.171.42.73a (Rigaku Oxford Diffraction, 2022)
Numerical absorption correction based on gaussian integration over
a multifaceted crystal model
Empirical absorption correction using spherical harmonics,
implemented in SCALE3 ABSPACK scaling algorithm.
;
_exptl_crystal_colour red
_exptl_crystal_colour_primary red
_exptl_crystal_density_diffrn 1.735
_exptl_crystal_description irregular
_exptl_crystal_F_000 968
_exptl_crystal_size_max 0.17
_exptl_crystal_size_mid 0.14
_exptl_crystal_size_min 0.08
_refine_diff_density_max 0.587
_refine_diff_density_min -0.552
_refine_diff_density_rms 0.080
_refine_ls_extinction_method none
_refine_ls_goodness_of_fit_ref 1.049
_refine_ls_hydrogen_treatment constr
_refine_ls_matrix_type full
_refine_ls_number_parameters 226
_refine_ls_number_reflns 3249
_refine_ls_number_restraints 0
_refine_ls_restrained_S_all 1.049
_refine_ls_R_factor_all 0.0252
_refine_ls_R_factor_gt 0.0239
_refine_ls_shift/su_max 0.002
_refine_ls_shift/su_mean 0.000
_refine_ls_structure_factor_coef Fsqd
_refine_ls_weighting_details 'w=1/[\s^2^(Fo^2^)+(0.0294P)^2^+0.9189P] where P=(Fo^2^+2Fc^2^)/3'
_refine_ls_weighting_scheme calc
_refine_ls_wR_factor_gt 0.0592
_refine_ls_wR_factor_ref 0.0599
_reflns_Friedel_coverage 0.000
_reflns_number_gt 3083
_reflns_number_total 3249
_reflns_threshold_expression 'I > 2\s(I)'
_cod_data_source_file d3ra03383j2.cif
_cod_data_source_block jv201027mo1_10_cu_100k-gg
_cod_database_code 7246966
_shelx_shelxl_version_number 2018/3
_chemical_oxdiff_formula 'C15 H21 Mo S2 O2 B F4'
_chemical_oxdiff_usercomment 'store in inert, 2 crystal'
_shelx_space_group_comment
;
The symmetry employed for this shelxl refinement is uniquely defined
by the following loop, which should always be used as a source of
symmetry information in preference to the above space-group names.
They are only intended as comments.
;
_shelx_estimated_absorpt_t_max 0.553
_shelx_estimated_absorpt_t_min 0.330
_olex2_refinement_description
;
1. Fixed Uiso
 At 1.2 times of:
  All C(H) groups, All C(H,H) groups
2.a Secondary CH2 refined with riding coordinates:
 C12(H12A,H12B), C15(H15A,H15B), C11(H11A,H11B), C9(H9A,H9B), C10(H10A,H10B),
 C8(H8A,H8B), C14(H14A,H14B), C13(H13A,H13B)
2.b Aromatic/amide H refined with riding coordinates:
 C5(H5), C7(H7), C3(H3), C6(H6), C4(H4)
;
_olex2_submission_special_instructions 'No special instructions were received'
_oxdiff_exptl_absorpt_empirical_details
;
Empirical correction (ABSPACK) includes:
- Absorption correction using spherical harmonics
- Frame scaling
;
_oxdiff_exptl_absorpt_empirical_full_max 4.175
_oxdiff_exptl_absorpt_empirical_full_min 0.410

loop_
_space_group_symop_operation_xyz
'x, y, z'
'-x+1/2, y+1/2, -z+1/2'
'-x, -y, -z'
'x-1/2, -y-1/2, z-1/2'

loop_
_atom_site_label
_atom_site_type_symbol
_atom_site_fract_x
_atom_site_fract_y
_atom_site_fract_z
_atom_site_U_iso_or_equiv
_atom_site_adp_type
_atom_site_occupancy
_atom_site_site_symmetry_order
_atom_site_calc_flag
_atom_site_refinement_flags_posn
_atom_site_refinement_flags_adp
_atom_site_refinement_flags_occupancy
_atom_site_disorder_assembly
_atom_site_disorder_group
Mo Mo 0.35470(2) 0.71325(2) 0.46487(2) 0.01203(8) Uani 1 1 d . . . . .
S1 S 0.13728(5) 0.63127(5) 0.53833(2) 0.01470(13) Uani 1 1 d . . . . .
S2 S 0.18117(6) 0.59322(4) 0.37617(3) 0.01449(12) Uani 1 1 d . . . . .
F4 F 0.62605(16) 0.42287(13) 0.09657(7) 0.0290(3) Uani 1 1 d . . . . .
F1 F 0.53758(16) 0.46600(15) 0.20579(8) 0.0358(4) Uani 1 1 d . . . . .
F2 F 0.77568(18) 0.37590(15) 0.20039(8) 0.0405(4) Uani 1 1 d . . . . .
F3 F 0.75591(19) 0.55522(14) 0.16615(9) 0.0418(4) Uani 1 1 d . . . . .
O2 O 0.57394(18) 0.62645(15) 0.59778(9) 0.0237(4) Uani 1 1 d . . . . .
O1 O 0.63421(18) 0.58305(15) 0.39885(9) 0.0239(4) Uani 1 1 d . . . . .
C12 C 0.0052(3) 0.6689(2) 0.33103(12) 0.0218(5) Uani 1 1 d . . . . .
H12A H -0.094547 0.622985 0.329666 0.026 Uiso 1 1 calc R U . . .
H12B H -0.014139 0.738646 0.357050 0.026 Uiso 1 1 calc R U . . .
C2 C 0.4876(2) 0.65321(19) 0.54887(12) 0.0170(4) Uani 1 1 d . . . . .
C1 C 0.5265(3) 0.62713(19) 0.42228(12) 0.0181(5) Uani 1 1 d . . . . .
C5 C 0.2627(3) 0.87875(19) 0.40350(13) 0.0205(5) Uani 1 1 d . . . . .
H5 H 0.178219 0.880970 0.365334 0.025 Uiso 1 1 calc R U . . .
C15 C 0.2777(3) 0.5725(2) 0.29144(11) 0.0224(5) Uani 1 1 d . . . . .
H15A H 0.367950 0.625768 0.287711 0.027 Uiso 1 1 calc R U . . .
H15B H 0.321069 0.496336 0.288738 0.027 Uiso 1 1 calc R U . . .
C11 C -0.0601(3) 0.7037(2) 0.52378(12) 0.0198(5) Uani 1 1 d . . . . .
H11A H -0.062365 0.751502 0.480335 0.024 Uiso 1 1 calc R U . . .
H11B H -0.150474 0.649604 0.517047 0.024 Uiso 1 1 calc R U . . .
C7 C 0.5149(3) 0.8646(2) 0.46560(14) 0.0225(5) Uani 1 1 d . . . . .
H7 H 0.629023 0.856471 0.476376 0.027 Uiso 1 1 calc R U . . .
C3 C 0.3981(3) 0.88445(19) 0.51672(13) 0.0218(5) Uani 1 1 d . . . . .
H3 H 0.419821 0.890098 0.567740 0.026 Uiso 1 1 calc R U . . .
C9 C 0.0059(3) 0.7094(2) 0.65529(13) 0.0236(5) Uani 1 1 d . . . . .
H9A H 0.017309 0.756748 0.699014 0.028 Uiso 1 1 calc R U . . .
H9B H -0.059004 0.643202 0.665809 0.028 Uiso 1 1 calc R U . . .
C6 C 0.4301(3) 0.85935(19) 0.39586(13) 0.0220(5) Uani 1 1 d . . . . .
H6 H 0.477204 0.845264 0.351738 0.026 Uiso 1 1 calc R U . . .
C4 C 0.2439(3) 0.89410(19) 0.47743(13) 0.0201(5) Uani 1 1 d . . . . .
H4 H 0.144029 0.908600 0.497715 0.024 Uiso 1 1 calc R U . . .
C10 C -0.0762(3) 0.7732(2) 0.59132(13) 0.0234(5) Uani 1 1 d . . . . .
H10A H -0.192439 0.785882 0.598349 0.028 Uiso 1 1 calc R U . . .
H10B H -0.022668 0.845960 0.586596 0.028 Uiso 1 1 calc R U . . .
C8 C 0.1727(3) 0.6754(2) 0.63324(12) 0.0219(5) Uani 1 1 d . . . . .
H8A H 0.218029 0.613779 0.663913 0.026 Uiso 1 1 calc R U . . .
H8B H 0.249394 0.738575 0.637821 0.026 Uiso 1 1 calc R U . . .
C14 C 0.1431(3) 0.5923(2) 0.23181(12) 0.0229(5) Uani 1 1 d . . . . .
H14A H 0.070383 0.527065 0.226127 0.028 Uiso 1 1 calc R U . . .
H14B H 0.189579 0.606524 0.185163 0.028 Uiso 1 1 calc R U . . .
C13 C 0.0500(3) 0.6931(2) 0.25505(13) 0.0259(5) Uani 1 1 d . . . . .
H13A H 0.118731 0.760244 0.254619 0.031 Uiso 1 1 calc R U . . .
H13B H -0.049269 0.704866 0.221964 0.031 Uiso 1 1 calc R U . . .
B1 B 0.6746(3) 0.4556(2) 0.16790(14) 0.0198(5) Uani 1 1 d . . . . .

loop_
_atom_site_aniso_label
_atom_site_aniso_U_11
_atom_site_aniso_U_22
_atom_site_aniso_U_33
_atom_site_aniso_U_23
_atom_site_aniso_U_13
_atom_site_aniso_U_12
Mo 0.00982(11) 0.01043(12) 0.01580(11) 0.00068(6) 0.00077(7) -0.00027(6)
S1 0.0130(2) 0.0164(3) 0.0147(2) -0.00092(19) 0.00145(19) -0.00120(19)
S2 0.0136(2) 0.0158(3) 0.0142(2) -0.00054(19) 0.00186(18) 0.00023(19)
F4 0.0280(7) 0.0375(9) 0.0219(7) -0.0056(6) 0.0038(5) -0.0079(6)
F1 0.0207(7) 0.0538(11) 0.0341(8) -0.0175(7) 0.0091(6) -0.0027(7)
F2 0.0370(8) 0.0522(11) 0.0337(8) 0.0191(8) 0.0101(6) 0.0201(8)
F3 0.0450(9) 0.0330(10) 0.0467(9) -0.0020(7) -0.0003(7) -0.0195(7)
O2 0.0182(7) 0.0274(10) 0.0242(8) 0.0042(7) -0.0053(6) -0.0006(7)
O1 0.0156(7) 0.0241(10) 0.0326(9) -0.0028(7) 0.0048(6) 0.0024(7)
C12 0.0149(10) 0.0257(13) 0.0240(11) -0.0041(10) -0.0036(8) 0.0041(9)
C2 0.0139(9) 0.0140(12) 0.0235(11) -0.0007(9) 0.0039(9) -0.0045(8)
C1 0.0167(10) 0.0158(12) 0.0212(11) 0.0017(9) -0.0022(8) -0.0034(9)
C5 0.0204(11) 0.0116(11) 0.0291(12) 0.0059(9) -0.0005(9) 0.0011(9)
C15 0.0217(11) 0.0299(14) 0.0165(10) 0.0005(10) 0.0074(8) 0.0040(10)
C11 0.0124(10) 0.0241(13) 0.0228(11) 0.0002(9) 0.0010(8) 0.0009(8)
C7 0.0158(10) 0.0119(12) 0.0394(13) 0.0044(10) -0.0001(9) -0.0033(9)
C3 0.0274(11) 0.0096(11) 0.0281(12) -0.0021(9) 0.0001(9) -0.0046(9)
C9 0.0233(12) 0.0275(14) 0.0211(11) -0.0048(10) 0.0074(9) -0.0013(10)
C6 0.0254(11) 0.0115(12) 0.0304(12) 0.0065(9) 0.0108(9) -0.0009(9)
C4 0.0209(11) 0.0084(11) 0.0319(12) 0.0010(9) 0.0078(9) 0.0007(9)
C10 0.0172(11) 0.0245(13) 0.0289(12) -0.0056(10) 0.0044(9) 0.0014(9)
C8 0.0202(11) 0.0294(14) 0.0157(10) -0.0035(10) -0.0003(8) 0.0008(10)
C14 0.0268(11) 0.0255(14) 0.0163(11) -0.0017(9) 0.0008(9) 0.0004(10)
C13 0.0299(12) 0.0247(14) 0.0213(12) -0.0002(10) -0.0076(9) 0.0038(10)
B1 0.0161(11) 0.0206(14) 0.0229(12) -0.0007(10) 0.0027(9) -0.0020(10)

loop_
_atom_type_symbol
_atom_type_description
_atom_type_scat_dispersion_real
_atom_type_scat_dispersion_imag
_atom_type_scat_source
C C 0.0181 0.0091 'International Tables Vol C Tables 4.2.6.8 and 6.1.1.4'
H H 0.0000 0.0000 'International Tables Vol C Tables 4.2.6.8 and 6.1.1.4'
B B 0.0090 0.0039 'International Tables Vol C Tables 4.2.6.8 and 6.1.1.4'
F F 0.0727 0.0534 'International Tables Vol C Tables 4.2.6.8 and 6.1.1.4'
Mo Mo -0.0483 2.7339 'International Tables Vol C Tables 4.2.6.8 and 6.1.1.4'
O O 0.0492 0.0322 'International Tables Vol C Tables 4.2.6.8 and 6.1.1.4'
S S 0.3331 0.5567 'International Tables Vol C Tables 4.2.6.8 and 6.1.1.4'

loop_
_exptl_crystal_face_index_h
_exptl_crystal_face_index_k
_exptl_crystal_face_index_l
_exptl_crystal_face_perp_dist
5 -3 -5 0.0775
1 8 -3 0.0388
-3 -6 5 0.0506
-3 6 3 0.0376
4 0 -8 0.0881
-2 -1 -11 0.0996
-5 0 3 0.0797
4 1 7 0.0381
1 -7 4 0.0301
-2 -6 6 0.0323
0 7 -5 0.0483
1 -4 10 0.0192
0 -7 -4 0.0646
1 -6 -7 0.0720
3 -3 7 0.0292

loop_
_geom_angle_atom_site_label_1
_geom_angle_atom_site_label_2
_geom_angle_atom_site_label_3
_geom_angle
_geom_angle_site_symmetry_1
_geom_angle_site_symmetry_3
_geom_angle_publ_flag
S2 Mo S1 74.982(16) . . ?
C2 Mo S1 78.61(6) . . ?
C2 Mo S2 123.22(7) . . ?
C2 Mo C1 75.66(9) . . ?
C2 Mo C5 144.93(9) . . ?
C2 Mo C7 90.44(9) . . ?
C2 Mo C3 86.78(9) . . ?
C2 Mo C6 124.48(9) . . ?
C2 Mo C4 116.90(9) . . ?
C1 Mo S1 124.84(7) . . ?
C1 Mo S2 79.87(6) . . ?
C1 Mo C5 117.32(8) . . ?
C1 Mo C7 89.42(9) . . ?
C1 Mo C3 123.39(9) . . ?
C1 Mo C6 86.81(9) . . ?
C1 Mo C4 144.52(8) . . ?
C5 Mo S1 111.78(5) . . ?
C5 Mo S2 91.75(6) . . ?
C7 Mo S1 138.75(6) . . ?
C7 Mo S2 139.81(6) . . ?
C7 Mo C5 59.13(8) . . ?
C7 Mo C3 36.57(9) . . ?
C7 Mo C6 36.30(9) . . ?
C7 Mo C4 59.07(8) . . ?
C3 Mo S1 102.60(6) . . ?
C3 Mo S2 147.60(6) . . ?
C3 Mo C5 58.55(9) . . ?
C3 Mo C6 60.10(8) . . ?
C3 Mo C4 35.11(8) . . ?
C6 Mo S1 146.56(6) . . ?
C6 Mo S2 104.00(6) . . ?
C6 Mo C5 35.16(8) . . ?
C6 Mo C4 58.34(8) . . ?
C4 Mo S1 90.64(5) . . ?
C4 Mo S2 112.73(6) . . ?
C4 Mo C5 34.21(8) . . ?
C11 S1 Mo 112.95(8) . . ?
C8 S1 Mo 109.78(8) . . ?
C8 S1 C11 93.94(10) . . ?
C12 S2 Mo 112.77(8) . . ?
C15 S2 Mo 111.73(8) . . ?
C15 S2 C12 93.44(10) . . ?
S2 C12 H12A 110.6 . . ?
S2 C12 H12B 110.6 . . ?
H12A C12 H12B 108.7 . . ?
C13 C12 S2 105.77(15) . . ?
C13 C12 H12A 110.6 . . ?
C13 C12 H12B 110.6 . . ?
O2 C2 Mo 173.83(19) . . ?
O1 C1 Mo 175.10(19) . . ?
Mo C5 H5 124.1 . . ?
C6 C5 Mo 68.76(13) . . ?
C6 C5 H5 126.0 . . ?
C4 C5 Mo 72.71(13) . . ?
C4 C5 H5 126.0 . . ?
C4 C5 C6 108.0(2) . . ?
S2 C15 H15A 110.7 . . ?
S2 C15 H15B 110.7 . . ?
H15A C15 H15B 108.8 . . ?
C14 C15 S2 105.02(14) . . ?
C14 C15 H15A 110.7 . . ?
C14 C15 H15B 110.7 . . ?
S1 C11 H11A 110.5 . . ?
S1 C11 H11B 110.5 . . ?
H11A C11 H11B 108.7 . . ?
C10 C11 S1 106.13(16) . . ?
C10 C11 H11A 110.5 . . ?
C10 C11 H11B 110.5 . . ?
Mo C7 H7 119.1 . . ?
C3 C7 Mo 73.27(13) . . ?
C3 C7 H7 126.1 . . ?
C6 C7 Mo 73.44(13) . . ?
C6 C7 H7 126.1 . . ?
C6 C7 C3 107.77(19) . . ?
Mo C3 H3 119.4 . . ?
C7 C3 Mo 70.17(13) . . ?
C7 C3 H3 126.3 . . ?
C4 C3 Mo 75.96(14) . . ?
C4 C3 C7 107.4(2) . . ?
C4 C3 H3 126.3 . . ?
H9A C9 H9B 108.7 . . ?
C10 C9 H9A 110.5 . . ?
C10 C9 H9B 110.5 . . ?
C8 C9 H9A 110.5 . . ?
C8 C9 H9B 110.5 . . ?
C8 C9 C10 106.16(18) . . ?
Mo C6 H6 119.5 . . ?
C5 C6 Mo 76.08(13) . . ?
C5 C6 H6 126.0 . . ?
C7 C6 Mo 70.26(13) . . ?
C7 C6 C5 108.0(2) . . ?
C7 C6 H6 126.0 . . ?
Mo C4 H4 124.0 . . ?
C5 C4 Mo 73.09(13) . . ?
C5 C4 C3 108.84(19) . . ?
C5 C4 H4 125.6 . . ?
C3 C4 Mo 68.93(13) . . ?
C3 C4 H4 125.6 . . ?
C11 C10 C9 107.3(2) . . ?
C11 C10 H10A 110.3 . . ?
C11 C10 H10B 110.3 . . ?
C9 C10 H10A 110.3 . . ?
C9 C10 H10B 110.3 . . ?
H10A C10 H10B 108.5 . . ?
S1 C8 H8A 110.7 . . ?
S1 C8 H8B 110.7 . . ?
C9 C8 S1 105.17(15) . . ?
C9 C8 H8A 110.7 . . ?
C9 C8 H8B 110.7 . . ?
H8A C8 H8B 108.8 . . ?
C15 C14 H14A 110.5 . . ?
C15 C14 H14B 110.5 . . ?
C15 C14 C13 105.95(19) . . ?
H14A C14 H14B 108.7 . . ?
C13 C14 H14A 110.5 . . ?
C13 C14 H14B 110.5 . . ?
C12 C13 C14 106.2(2) . . ?
C12 C13 H13A 110.5 . . ?
C12 C13 H13B 110.5 . . ?
C14 C13 H13A 110.5 . . ?
C14 C13 H13B 110.5 . . ?
H13A C13 H13B 108.7 . . ?
F1 B1 F4 108.90(18) . . ?
F2 B1 F4 109.2(2) . . ?
F2 B1 F1 109.3(2) . . ?
F2 B1 F3 110.0(2) . . ?
F3 B1 F4 108.8(2) . . ?
F3 B1 F1 110.6(2) . . ?

loop_
_geom_bond_atom_site_label_1
_geom_bond_atom_site_label_2
_geom_bond_distance
_geom_bond_site_symmetry_2
_geom_bond_publ_flag
Mo S1 2.5416(5) . ?
Mo S2 2.5396(5) . ?
Mo C2 1.965(2) . ?
Mo C1 1.975(2) . ?
Mo C5 2.390(2) . ?
Mo C7 2.254(2) . ?
Mo C3 2.295(2) . ?
Mo C6 2.295(2) . ?
Mo C4 2.386(2) . ?
S1 C11 1.846(2) . ?
S1 C8 1.838(2) . ?
S2 C12 1.853(2) . ?
S2 C15 1.837(2) . ?
F4 B1 1.405(3) . ?
F1 B1 1.385(3) . ?
F2 B1 1.377(3) . ?
F3 B1 1.379(3) . ?
O2 C2 1.150(3) . ?
O1 C1 1.151(3) . ?
C12 H12A 0.9900 . ?
C12 H12B 0.9900 . ?
C12 C13 1.514(3) . ?
C5 H5 0.9500 . ?
C5 C6 1.418(3) . ?
C5 C4 1.405(3) . ?
C15 H15A 0.9900 . ?
C15 H15B 0.9900 . ?
C15 C14 1.517(3) . ?
C11 H11A 0.9900 . ?
C11 H11B 0.9900 . ?
C11 C10 1.523(3) . ?
C7 H7 0.9500 . ?
C7 C3 1.427(3) . ?
C7 C6 1.418(3) . ?
C3 H3 0.9500 . ?
C3 C4 1.414(3) . ?
C9 H9A 0.9900 . ?
C9 H9B 0.9900 . ?
C9 C10 1.523(4) . ?
C9 C8 1.523(3) . ?
C6 H6 0.9500 . ?
C4 H4 0.9500 . ?
C10 H10A 0.9900 . ?
C10 H10B 0.9900 . ?
C8 H8A 0.9900 . ?
C8 H8B 0.9900 . ?
C14 H14A 0.9900 . ?
C14 H14B 0.9900 . ?
C14 C13 1.520(3) . ?
C13 H13A 0.9900 . ?
C13 H13B 0.9900 . ?

loop_
_geom_torsion_atom_site_label_1
_geom_torsion_atom_site_label_2
_geom_torsion_atom_site_label_3
_geom_torsion_atom_site_label_4
_geom_torsion
_geom_torsion_site_symmetry_1
_geom_torsion_site_symmetry_2
_geom_torsion_site_symmetry_3
_geom_torsion_site_symmetry_4
_geom_torsion_publ_flag
Mo S1 C11 C10 -105.20(15) . . . . ?
Mo S1 C8 C9 135.12(14) . . . . ?
Mo S2 C12 C13 104.28(16) . . . . ?
Mo S2 C15 C14 -133.96(15) . . . . ?
Mo C5 C6 C7 -63.47(16) . . . . ?
Mo C5 C4 C3 59.95(16) . . . . ?
Mo C7 C3 C4 -67.48(16) . . . . ?
Mo C7 C6 C5 67.32(16) . . . . ?
Mo C3 C4 C5 -62.56(17) . . . . ?
S1 C11 C10 C9 -33.7(2) . . . . ?
S2 C12 C13 C14 37.1(2) . . . . ?
S2 C15 C14 C13 42.2(2) . . . . ?
C12 S2 C15 C14 -17.77(19) . . . . ?
C15 S2 C12 C13 -11.03(18) . . . . ?
C15 C14 C13 C12 -52.4(2) . . . . ?
C11 S1 C8 C9 19.01(18) . . . . ?
C7 C3 C4 Mo 63.60(16) . . . . ?
C7 C3 C4 C5 1.0(3) . . . . ?
C3 C7 C6 Mo -65.75(16) . . . . ?
C3 C7 C6 C5 1.6(3) . . . . ?
C6 C5 C4 Mo -60.02(16) . . . . ?
C6 C5 C4 C3 -0.1(3) . . . . ?
C6 C7 C3 Mo 65.87(16) . . . . ?
C6 C7 C3 C4 -1.6(3) . . . . ?
C4 C5 C6 Mo 62.54(16) . . . . ?
C4 C5 C6 C7 -0.9(3) . . . . ?
C10 C9 C8 S1 -41.4(2) . . . . ?
C8 S1 C11 C10 8.23(18) . . . . ?
C8 C9 C10 C11 49.5(2) . . . . ?

loop_
_exptl_oxdiff_crystal_face_indexfrac_h
_exptl_oxdiff_crystal_face_indexfrac_k
_exptl_oxdiff_crystal_face_indexfrac_l
_exptl_oxdiff_crystal_face_x
_exptl_oxdiff_crystal_face_y
_exptl_oxdiff_crystal_face_z
4.5241 -2.9551 -5.3848 -0.3845 0.0953 -0.9182
0.7959 7.5431 -2.8715 0.9412 -0.2259 -0.2510
-2.9065 -5.8088 5.2988 -0.7174 0.1708 0.6754
-3.1467 6.1714 2.7631 0.7824 -0.1902 0.5930
4.1749 -0.0631 -8.3003 0.0499 0.1945 -0.9796
-1.5165 -1.0266 -11.1015 0.2308 0.9562 -0.1801
-5.2795 -0.4921 2.8035 0.0726 0.3136 0.9468
3.9401 1.0576 7.1931 -0.2179 -0.9095 -0.3541
0.6468 -7.3637 3.7097 -0.9982 0.0270 0.0533
-1.9948 -6.1132 6.4184 -0.8186 0.0237 0.5739
0.2736 7.1781 -4.8282 0.9700 -0.0254 -0.2419
1.2621 -3.6566 9.9838 -0.7478 -0.6370 0.1873
0.0486 -7.4347 -3.7775 -0.7852 0.6039 -0.1368
0.6394 -6.4330 -6.8050 -0.6091 0.7127 -0.3481
3.4789 -2.8037 7.3690 -0.6634 -0.6992 -0.2663
